data_4302810
loop_
_publ_author_name
'Sheng-Ping Guo'
'Guo-Cong Guo'
'Ming-Sheng Wang'
'Jian-Ping Zou'
'Gang Xu'
'Guo-Jian Wang'
'Xi-Fa Long'
'Jin-Shun Huang'

_publ_section_title
;
A Series of New Infrared NLO Semiconductors, ZnY6Si2S14,
AlxDy3(SiyAl1-y)S7, and Al0.33Sm3SiS7
;
_journal_name_full 'Inorganic Chemistry'
_journal_page_first 7059
_journal_page_last 7065
_journal_paper_doi 10.1021/ic802443n
_journal_volume 48
_journal_year 2009
_chemical_formula_moiety ZnY6Si2S14
_chemical_formula_sum 'S14 Si2 Y6 Zn'
_chemical_formula_weight 1103.85
_chemical_name_common ZnY6Si2S14
_chemical_name_systematic
; 
 ZnY6Si2S14  
;
_space_group_IT_number 173
_symmetry_cell_setting hexagonal
_symmetry_space_group_name_Hall 'P 6c'
_symmetry_space_group_name_H-M 'P 63'
_atom_sites_solution_primary direct
_atom_sites_solution_secondary difmap
_audit_creation_method SHELXL-97
_cell_angle_alpha 90.00
_cell_angle_beta 90.00
_cell_angle_gamma 120.00
_cell_formula_units_Z 1
_cell_length_a 9.8071(13)
_cell_length_b 9.8071(13)
_cell_length_c 5.6400(11)
_cell_measurement_temperature 293(2)
_cell_volume 469.78(13)
_computing_cell_refinement 'CrystalClear (Rigaku Corp., 2002)'
_computing_data_collection 'CrystalClear (Rigaku Corp., 2002)'
_computing_data_reduction 'CrystalClear (Rigaku Corp., 2002)'
_computing_molecular_graphics 'Bruker SHELXTL'
_computing_publication_material 'Siemens SHELXTL^TM^ 5'
_computing_structure_refinement 'Siemens SHELXTL^TM^ 5'
_computing_structure_solution 'Siemens SHELXTL^TM^ 5'
_diffrn_ambient_temperature 293(2)
_diffrn_measured_fraction_theta_full 0.991
_diffrn_measured_fraction_theta_max 0.991
_diffrn_measurement_device_type 'Rigaku Scxmini CCD'
_diffrn_measurement_method \w
_diffrn_radiation_monochromator graphite
_diffrn_radiation_source 'Rotating Anode'
_diffrn_radiation_type MoK\a
_diffrn_radiation_wavelength 0.71073
_diffrn_reflns_av_R_equivalents 0.0469
_diffrn_reflns_av_sigmaI/netI 0.0335
_diffrn_reflns_limit_h_max 11
_diffrn_reflns_limit_h_min -10
_diffrn_reflns_limit_k_max 10
_diffrn_reflns_limit_k_min -11
_diffrn_reflns_limit_l_max 6
_diffrn_reflns_limit_l_min -6
_diffrn_reflns_number 3075
_diffrn_reflns_theta_full 25.48
_diffrn_reflns_theta_max 25.48
_diffrn_reflns_theta_min 4.34
_exptl_absorpt_coefficient_mu 21.229
_exptl_absorpt_correction_T_max 1.0000
_exptl_absorpt_correction_T_min 0.2212
_exptl_absorpt_correction_type multi-scan
_exptl_crystal_colour yellow
_exptl_crystal_density_diffrn 3.902
_exptl_crystal_description block
_exptl_crystal_F_000 516
_exptl_crystal_size_max 0.20
_exptl_crystal_size_mid 0.12
_exptl_crystal_size_min 0.06
_refine_diff_density_max 0.480
_refine_diff_density_min -0.487
_refine_diff_density_rms 0.121
_refine_ls_abs_structure_details 'Flack H D (1983), Acta Cryst. A39, 876-881'
_refine_ls_abs_structure_Flack 0.001(10)
_refine_ls_extinction_coef 0.0210(14)
_refine_ls_extinction_expression Fc^*^=kFc[1+0.001xFc^2^\l^3^/sin(2\q)]^-1/4^
_refine_ls_extinction_method SHELXL
_refine_ls_goodness_of_fit_ref 1.002
_refine_ls_matrix_type full
_refine_ls_number_parameters 38
_refine_ls_number_reflns 586
_refine_ls_number_restraints 1
_refine_ls_restrained_S_all 1.001
_refine_ls_R_factor_all 0.0209
_refine_ls_R_factor_gt 0.0208
_refine_ls_shift/su_max 0.000
_refine_ls_shift/su_mean 0.000
_refine_ls_structure_factor_coef Fsqd
_refine_ls_weighting_details 'calc w=1/[\s^2^(Fo^2^)+(0.0284P)^2^+0.0000P] where P=(Fo^2^+2Fc^2^)/3'
_refine_ls_weighting_scheme calc
_refine_ls_wR_factor_gt 0.0480
_refine_ls_wR_factor_ref 0.0481
_reflns_number_gt 584
_reflns_number_total 586
_reflns_threshold_expression >2sigma(I)
_cod_data_source_file ic802443n_si_002_1.cif
_cod_data_source_block 1
_cod_depositor_comments
;
The following automatic conversions were performed:
'_exptl_absorpt_correction_type' value 'Multi-scan' changed to
'multi-scan' according to
'/home/saulius/struct/CIF-dictionaries/cif_core.dic' dictionary named
'cif_core.dic' version 2.4.1 from 2010-06-29.

Automatic conversion script
Id: cif_fix_enum 1527 2010-12-29 10:47:43Z saulius 
;
_cod_database_code 4302810

loop_
_symmetry_equiv_pos_as_xyz
'x, y, z'
'-y, x-y, z'
'-x+y, -x, z'
'-x, -y, z+1/2'
'y, -x+y, z+1/2'
'x-y, x, z+1/2'

loop_
_atom_site_label
_atom_site_type_symbol
_atom_site_fract_x
_atom_site_fract_y
_atom_site_fract_z
_atom_site_U_iso_or_equiv
_atom_site_adp_type
_atom_site_occupancy
_atom_site_symmetry_multiplicity
_atom_site_calc_flag
_atom_site_refinement_flags
_atom_site_disorder_assembly
_atom_site_disorder_group
Y1 Y 0.22805(4) 0.35752(4) 0.06181(14) 0.00971(17) Uani 1 1 d . . .
Zn1 Zn 0.0000 0.0000 -0.2030(6) 0.0187(4) Uani 0.50 3 d SP . .
Si1 Si 0.3333 0.6667 0.6473(4) 0.0082(5) Uani 1 3 d S . .
S1 S 0.3333 0.6667 0.2771(3) 0.0089(4) Uani 1 3 d S . .
S2 S -0.09194(11) 0.15896(12) 0.0341(2) 0.0108(2) Uani 1 1 d . . .
S3 S 0.47764(12) 0.58295(12) 0.7967(2) 0.0085(3) Uani 1 1 d . . .

loop_
_atom_site_aniso_label
_atom_site_aniso_U_11
_atom_site_aniso_U_22
_atom_site_aniso_U_33
_atom_site_aniso_U_23
_atom_site_aniso_U_13
_atom_site_aniso_U_12
Y1 0.0068(2) 0.0064(2) 0.0154(3) 0.0011(2) 0.0002(2) 0.00294(16)
Zn1 0.0098(5) 0.0098(5) 0.0366(9) 0.000 0.000 0.0049(2)
Si1 0.0066(7) 0.0066(7) 0.0113(10) 0.000 0.000 0.0033(3)
S1 0.0079(6) 0.0079(6) 0.0109(9) 0.000 0.000 0.0040(3)
S2 0.0073(5) 0.0074(5) 0.0169(5) 0.0012(5) 0.0005(4) 0.0030(4)
S3 0.0058(5) 0.0066(5) 0.0139(5) 0.0009(5) -0.0005(5) 0.0038(5)

loop_
_atom_type_symbol
_atom_type_description
_atom_type_scat_dispersion_real
_atom_type_scat_dispersion_imag
_atom_type_scat_source
Si Si 0.0817 0.0704 'International Tables Vol C Tables 4.2.6.8 and 6.1.1.4'
S S 0.1246 0.1234 'International Tables Vol C Tables 4.2.6.8 and 6.1.1.4'
Zn Zn 0.2839 1.4301 'International Tables Vol C Tables 4.2.6.8 and 6.1.1.4'
Y Y -2.7962 3.5667 'International Tables Vol C Tables 4.2.6.8 and 6.1.1.4'

loop_
_geom_angle_atom_site_label_1
_geom_angle_atom_site_label_2
_geom_angle_atom_site_label_3
_geom_angle
_geom_angle_site_symmetry_1
_geom_angle_site_symmetry_3
_geom_angle_publ_flag
S2 Y1 S2 85.99(4) 3 . ?
S2 Y1 S3 105.60(4) 3 1_554 ?
S2 Y1 S3 140.68(4) . 1_554 ?
S2 Y1 S2 79.58(3) 3 5 ?
S2 Y1 S2 79.24(3) . 5 ?
S3 Y1 S2 139.25(4) 1_554 5 ?
S2 Y1 S3 139.95(4) 3 3_564 ?
S2 Y1 S3 73.60(3) . 3_564 ?
S3 Y1 S3 73.86(4) 1_554 3_564 ?
S2 Y1 S3 127.63(4) 5 3_564 ?
S2 Y1 S1 148.89(4) 3 . ?
S2 Y1 S1 116.30(3) . . ?
S3 Y1 S1 71.65(4) 1_554 . ?
S2 Y1 S1 83.53(5) 5 . ?
S3 Y1 S1 70.34(4) 3_564 . ?
S2 Y1 S3 71.10(3) 3 4_664 ?
S2 Y1 S3 145.23(4) . 4_664 ?
S3 Y1 S3 72.48(2) 1_554 4_664 ?
S2 Y1 S3 71.31(3) 5 4_664 ?
S3 Y1 S3 139.89(3) 3_564 4_664 ?
S1 Y1 S3 78.82(3) . 4_664 ?
S2 Y1 S2 74.50(3) 3 5_554 ?
S2 Y1 S2 74.23(3) . 5_554 ?
S3 Y1 S2 73.13(4) 1_554 5_554 ?
S2 Y1 S2 143.82(4) 5 5_554 ?
S3 Y1 S2 67.00(3) 3_564 5_554 ?
S1 Y1 S2 130.36(4) . 5_554 ?
S3 Y1 S2 121.43(3) 4_664 5_554 ?
S2 Y1 Zn1 49.73(3) 3 4 ?
S2 Y1 Zn1 49.64(3) . 4 ?
S3 Y1 Zn1 155.33(4) 1_554 4 ?
S2 Y1 Zn1 47.64(6) 5 4 ?
S3 Y1 Zn1 123.18(3) 3_564 4 ?
S1 Y1 Zn1 128.61(6) . 4 ?
S3 Y1 Zn1 95.99(4) 4_664 4 ?
S2 Y1 Zn1 96.18(6) 5_554 4 ?
S2 Y1 Zn1 47.13(3) 3 . ?
S2 Y1 Zn1 47.06(3) . . ?
S3 Y1 Zn1 116.47(6) 1_554 . ?
S2 Y1 Zn1 96.88(6) 5 . ?
S3 Y1 Zn1 96.11(4) 3_564 . ?
S1 Y1 Zn1 162.329(15) . . ?
S3 Y1 Zn1 118.15(3) 4_664 . ?
S2 Y1 Zn1 46.94(6) 5_554 . ?
Zn1 Y1 Zn1 49.244(12) 4 . ?
S2 Zn1 S2 94.77(10) 3 2 ?
S2 Zn1 S2 94.77(10) 3 . ?
S2 Zn1 S2 94.77(10) 2 . ?
S2 Zn1 S2 177.30(14) 3 6_554 ?
S2 Zn1 S2 87.05(2) 2 6_554 ?
S2 Zn1 S2 87.05(2) . 6_554 ?
S2 Zn1 S2 87.05(2) 3 4_554 ?
S2 Zn1 S2 87.05(2) 2 4_554 ?
S2 Zn1 S2 177.30(14) . 4_554 ?
S2 Zn1 S2 91.06(10) 6_554 4_554 ?
S2 Zn1 S2 87.05(2) 3 5_554 ?
S2 Zn1 S2 177.30(14) 2 5_554 ?
S2 Zn1 S2 87.05(2) . 5_554 ?
S2 Zn1 S2 91.06(10) 6_554 5_554 ?
S2 Zn1 S2 91.06(10) 4_554 5_554 ?
S2 Zn1 Zn1 58.19(7) 3 4 ?
S2 Zn1 Zn1 58.19(7) 2 4 ?
S2 Zn1 Zn1 58.19(7) . 4 ?
S2 Zn1 Zn1 124.51(7) 6_554 4 ?
S2 Zn1 Zn1 124.51(7) 4_554 4 ?
S2 Zn1 Zn1 124.51(7) 5_554 4 ?
S2 Zn1 Zn1 121.81(7) 3 4_554 ?
S2 Zn1 Zn1 121.81(7) 2 4_554 ?
S2 Zn1 Zn1 121.81(7) . 4_554 ?
S2 Zn1 Zn1 55.49(7) 6_554 4_554 ?
S2 Zn1 Zn1 55.49(7) 4_554 4_554 ?
S2 Zn1 Zn1 55.49(7) 5_554 4_554 ?
Zn1 Zn1 Zn1 180.0 4 4_554 ?
S2 Zn1 Y1 127.03(3) 3 4_554 ?
S2 Zn1 Y1 55.15(3) 2 4_554 ?
S2 Zn1 Y1 126.56(3) . 4_554 ?
S2 Zn1 Y1 52.71(4) 6_554 4_554 ?
S2 Zn1 Y1 53.16(4) 4_554 4_554 ?
S2 Zn1 Y1 122.15(12) 5_554 4_554 ?
Zn1 Zn1 Y1 113.34(6) 4 4_554 ?
Zn1 Zn1 Y1 66.66(6) 4_554 4_554 ?
S2 Zn1 Y1 55.15(3) 3 5_554 ?
S2 Zn1 Y1 126.56(3) 2 5_554 ?
S2 Zn1 Y1 127.03(3) . 5_554 ?
S2 Zn1 Y1 122.15(12) 6_554 5_554 ?
S2 Zn1 Y1 52.71(4) 4_554 5_554 ?
S2 Zn1 Y1 53.16(4) 5_554 5_554 ?
Zn1 Zn1 Y1 113.34(6) 4 5_554 ?
Zn1 Zn1 Y1 66.66(6) 4_554 5_554 ?
Y1 Zn1 Y1 105.35(6) 4_554 5_554 ?
S2 Zn1 Y1 126.56(3) 3 6_554 ?
S2 Zn1 Y1 127.03(3) 2 6_554 ?
S2 Zn1 Y1 55.15(3) . 6_554 ?
S2 Zn1 Y1 53.16(4) 6_554 6_554 ?
S2 Zn1 Y1 122.15(12) 4_554 6_554 ?
S2 Zn1 Y1 52.71(4) 5_554 6_554 ?
Zn1 Zn1 Y1 113.34(6) 4 6_554 ?
Zn1 Zn1 Y1 66.66(6) 4_554 6_554 ?
Y1 Zn1 Y1 105.35(6) 4_554 6_554 ?
Y1 Zn1 Y1 105.35(6) 5_554 6_554 ?
S2 Zn1 Y1 52.00(4) 3 . ?
S2 Zn1 Y1 122.28(12) 2 . ?
S2 Zn1 Y1 52.46(4) . . ?
S2 Zn1 Y1 128.41(3) 6_554 . ?
S2 Zn1 Y1 127.95(3) 4_554 . ?
S2 Zn1 Y1 60.42(3) 5_554 . ?
Zn1 Zn1 Y1 64.09(5) 4 . ?
Zn1 Zn1 Y1 115.91(5) 4_554 . ?
Y1 Zn1 Y1 177.43(11) 4_554 . ?
Y1 Zn1 Y1 76.120(7) 5_554 . ?
Y1 Zn1 Y1 76.120(7) 6_554 . ?
S1 Si1 S3 113.27(7) . 2_665 ?
S1 Si1 S3 113.27(7) . 3_565 ?
S3 Si1 S3 105.42(7) 2_665 3_565 ?
S1 Si1 S3 113.27(7) . . ?
S3 Si1 S3 105.42(7) 2_665 . ?
S3 Si1 S3 105.42(7) 3_565 . ?
Si1 S1 Y1 114.45(4) . 3_565 ?
Si1 S1 Y1 114.45(4) . 2_665 ?
Y1 S1 Y1 104.06(4) 3_565 2_665 ?
Si1 S1 Y1 114.45(4) . . ?
Y1 S1 Y1 104.06(5) 3_565 . ?
Y1 S1 Y1 104.06(4) 2_665 . ?
Zn1 S2 Zn1 66.32(3) . 4 ?
Zn1 S2 Y1 80.88(3) . 2 ?
Zn1 S2 Y1 77.56(3) 4 2 ?
Zn1 S2 Y1 80.48(3) . . ?
Zn1 S2 Y1 77.20(3) 4 . ?
Y1 S2 Y1 153.05(4) 2 . ?
Zn1 S2 Y1 77.21(8) . 6_554 ?
Zn1 S2 Y1 143.54(8) 4 6_554 ?
Y1 S2 Y1 97.57(4) 2 6_554 ?
Y1 S2 Y1 97.09(4) . 6_554 ?
Zn1 S2 Y1 138.96(8) . 6 ?
Zn1 S2 Y1 72.64(7) 4 6 ?
Y1 S2 Y1 90.89(4) 2 6 ?
Y1 S2 Y1 90.51(4) . 6 ?
Y1 S2 Y1 143.82(4) 6_554 6 ?
Si1 S3 Y1 91.65(5) . 1_556 ?
Si1 S3 Y1 89.06(5) . 2_666 ?
Y1 S3 Y1 109.94(5) 1_556 2_666 ?
Si1 S3 Y1 121.14(7) . 4_665 ?
Y1 S3 Y1 141.61(4) 1_556 4_665 ?
Y1 S3 Y1 91.42(3) 2_666 4_665 ?

loop_
_geom_bond_atom_site_label_1
_geom_bond_atom_site_label_2
_geom_bond_distance
_geom_bond_site_symmetry_2
_geom_bond_publ_flag
Y1 S2 2.7280(11) 3 ?
Y1 S2 2.7484(11) . ?
Y1 S3 2.7755(13) 1_554 ?
Y1 S2 2.8178(15) 5 ?
Y1 S3 2.8713(13) 3_564 ?
Y1 S1 2.9329(10) . ?
Y1 S3 2.9565(12) 4_664 ?
Y1 S2 3.1147(15) 5_554 ?
Y1 Zn1 3.3486(15) 4 ?
Y1 Zn1 3.4183(17) . ?
Zn1 S2 2.537(2) 3 ?
Zn1 S2 2.537(2) 2 ?
Zn1 S2 2.537(2) . ?
Zn1 S2 2.617(2) 6_554 ?
Zn1 S2 2.617(2) 4_554 ?
Zn1 S2 2.617(2) 5_554 ?
Zn1 Zn1 2.8200(5) 4 ?
Zn1 Zn1 2.8200(6) 4_554 ?
Zn1 Y1 3.3486(15) 4_554 ?
Zn1 Y1 3.3486(15) 5_554 ?
Zn1 Y1 3.3486(15) 6_554 ?
Si1 S1 2.088(3) . ?
Si1 S3 2.1329(14) 2_665 ?
Si1 S3 2.1329(14) 3_565 ?
Si1 S3 2.1329(14) . ?
S1 Y1 2.9329(10) 3_565 ?
S1 Y1 2.9329(10) 2_665 ?
S2 Zn1 2.617(2) 4 ?
S2 Y1 2.7280(11) 2 ?
S2 Y1 2.8178(15) 6_554 ?
S2 Y1 3.1147(15) 6 ?
S3 Y1 2.7755(13) 1_556 ?
S3 Y1 2.8713(13) 2_666 ?
S3 Y1 2.9565(12) 4_665 ?
